data_2011981
loop_
_publ_author_name
'Garc\'ia Font\'an, Soledad'
'Lamas Castro, Elvira'
'Rodr\'iguez Seoane, Pilar'
'V\'azquez-L\'opez, Ezequiel M.'

_publ_section_title
;
 Tetracarbonyl(diphenyldithiophosphinato-<i>S</i>,<i>S</i>')rhenium(I)
;
_journal_issue 5
_journal_name_full 'Acta Crystallographica Section C'
_journal_page_first 532
_journal_page_last 533
_journal_paper_doi 10.1107/S0108270101002190
_journal_volume 57
_journal_year 2001
_chemical_formula_iupac '[Re(C12 H10 PS2 )(CO)4 ]'
_chemical_formula_moiety 'C16 H10 O4 P Re S2'
_chemical_formula_sum 'C16 H10 O4 P Re S2'
_chemical_formula_weight 547.53
_chemical_name_systematic
;
 Diphenyldithiophosphinato-tetracarbonylrhenium(I)
;
_space_group_IT_number 61
_symmetry_cell_setting orthorhombic
_symmetry_space_group_name_Hall '-P 2ac 2ab'
_symmetry_space_group_name_H-M 'P b c a'
_audit_creation_method SHELXL-97
_cell_angle_alpha 90.00
_cell_angle_beta 90.00
_cell_angle_gamma 90.00
_cell_formula_units_Z 8
_cell_length_a 16.11600(10)
_cell_length_b 12.8286(2)
_cell_length_c 17.5930(3)
_cell_measurement_temperature 293(2)
_cell_volume 3637.28(9)
_computing_cell_refinement SMART
_computing_data_collection 'SMART (Bruker, 1997)'
_computing_data_reduction 'SHELXTL (Sheldrick, 1995)'
_computing_molecular_graphics SHELXTL
_computing_publication_material SHELXTL
_computing_structure_refinement 'SHELXL97 (Sheldrick, 1997)'
_computing_structure_solution 'SHELXS97 (Sheldrick, 1990)'
_diffrn_ambient_temperature 293(2)
_diffrn_measured_fraction_theta_full .999
_diffrn_measured_fraction_theta_max .999
_diffrn_measurement_device_type 'CCD area detector'
_diffrn_measurement_method '\f and \w scans'
_diffrn_radiation_monochromator graphite
_diffrn_radiation_source 'fine-focus sealed tube'
_diffrn_radiation_type MoK\a
_diffrn_radiation_wavelength .71073
_diffrn_reflns_av_R_equivalents .0848
_diffrn_reflns_av_sigmaI/netI .0598
_diffrn_reflns_limit_h_max 21
_diffrn_reflns_limit_h_min -21
_diffrn_reflns_limit_k_max 17
_diffrn_reflns_limit_k_min -13
_diffrn_reflns_limit_l_max 21
_diffrn_reflns_limit_l_min -23
_diffrn_reflns_number 23344
_diffrn_reflns_theta_full 28.30
_diffrn_reflns_theta_max 28.30
_diffrn_reflns_theta_min 2.32
_exptl_absorpt_coefficient_mu 7.015
_exptl_absorpt_correction_T_max .551
_exptl_absorpt_correction_T_min .271
_exptl_absorpt_correction_type empirical
_exptl_absorpt_process_details '(SADABS; Sheldrick, 1996)'
_exptl_crystal_colour 'light brown'
_exptl_crystal_density_diffrn 2.000
_exptl_crystal_density_method 'not measured'
_exptl_crystal_description prism
_exptl_crystal_F_000 2080
_exptl_crystal_size_max .20
_exptl_crystal_size_mid .15
_exptl_crystal_size_min .10
_refine_diff_density_max 1.359
_refine_diff_density_min -3.522
_refine_ls_extinction_method none
_refine_ls_goodness_of_fit_ref .977
_refine_ls_hydrogen_treatment constr
_refine_ls_matrix_type full
_refine_ls_number_parameters 217
_refine_ls_number_reflns 4518
_refine_ls_number_restraints 0
_refine_ls_restrained_S_all .977
_refine_ls_R_factor_all .0592
_refine_ls_R_factor_gt .0412
_refine_ls_shift/su_max .002
_refine_ls_shift/su_mean .000
_refine_ls_structure_factor_coef Fsqd
_refine_ls_weighting_details 'calc w=1/[\s^2^(Fo^2^)+(0.0438P)^2^] where P=(Fo^2^+2Fc^2^)/3'
_refine_ls_weighting_scheme calc
_refine_ls_wR_factor_ref .0976
_reflns_number_gt 3181
_reflns_number_total 4518
_reflns_threshold_expression I>2\s(I)
_cod_data_source_file jz1448.cif
_cod_data_source_block I
_cod_depositor_comments
;
The following automatic conversions were performed:
'_symmetry_cell_setting' value 'Orthorhombic' changed to 'orthorhombic'
according to '/home/saulius/struct/CIF-dictionaries/cif_core.dic'
dictionary named 'cif_core.dic' version 2.4.1 from 2010-06-29.

Automatic conversion script
Id: cif_fix_enum 1527 2010-12-29 10:47:43Z saulius 

The following automatic conversions were performed:

'_symmetry_cell_setting' value 'Orthorhombic' changed to
'orthorhombic' according to
/home/saulius/struct/CIF-dictionaries/cif_core.dic dictionary named
'cif_core.dic' version 2.4.1 from 2010-06-29.

Automatic conversion script
Id: cif_fix_values 1715 2011-07-08 13:25:40Z adriana 
;
_cod_database_code 2011981
_cod_database_fobs_code 2011981

loop_
_symmetry_equiv_pos_as_xyz
'x, y, z'
'-x+1/2, -y, z+1/2'
'x+1/2, -y+1/2, -z'
'-x, y+1/2, -z+1/2'
'-x, -y, -z'
'x-1/2, y, -z-1/2'
'-x-1/2, y-1/2, z'
'x, -y-1/2, z-1/2'

loop_
_atom_site_label
_atom_site_fract_x
_atom_site_fract_y
_atom_site_fract_z
_atom_site_U_iso_or_equiv
_atom_site_adp_type
_atom_site_calc_flag
_atom_site_refinement_flags
_atom_site_occupancy
_atom_site_disorder_assembly
_atom_site_disorder_group
_atom_site_type_symbol
Re .311151(13) .025387(16) -.661550(12) .03976(9) Uani d . 1 . . Re
S1 .34950(10) -.03238(10) -.52821(9) .0493(3) Uani d . 1 . . S
S2 .32155(9) .19964(10) -.59206(8) .0502(3) Uani d . 1 . . S
P .31646(8) .11232(10) -.49654(7) .0382(3) Uani d . 1 . . P
O1 .1201(3) .0140(5) -.6340(4) .0928(17) Uani d . 1 . . O
O2 .5010(3) .0495(4) -.6936(4) .0903(16) Uani d . 1 . . O
O3 .3092(2) -.1966(3) -.7265(3) .0617(12) Uani d . 1 . . O
O4 .2643(4) .1141(4) -.8171(3) .0886(17) Uani d . 1 . . O
C1 .1895(4) .0176(5) -.6418(5) .0591(17) Uani d . 1 . . C
C2 .4330(5) .0391(4) -.6818(4) .0553(15) Uani d . 1 . . C
C3 .3103(3) -.1135(5) -.7022(3) .0474(13) Uani d . 1 . . C
C4 .2826(4) .0827(5) -.7595(4) .0581(15) Uani d . 1 . . C
C11 .2133(3) .1158(4) -.4577(3) .0403(11) Uani d . 1 . . C
C12 .1807(3) .2120(5) -.4361(4) .0525(14) Uani d . 1 . . C
H12 .2119 .2724 -.4419 .063 Uiso calc R 1 . . H
C13 .1022(4) .2166(6) -.4063(4) .0648(17) Uani d . 1 . . C
H13 .0805 .2807 -.3918 .078 Uiso calc R 1 . . H
C14 .0557(4) .1301(7) -.3976(4) .075(2) Uani d . 1 . . C
H14 .0027 .1351 -.3772 .090 Uiso calc R 1 . . H
C15 .0868(4) .0344(6) -.4189(5) .080(2) Uani d . 1 . . C
H15 .0545 -.0251 -.4130 .097 Uiso calc R 1 . . H
C16 .1651(4) .0266(5) -.4489(4) .0567(15) Uani d . 1 . . C
H16 .1859 -.0381 -.4634 .068 Uiso calc R 1 . . H
C21 .3829(3) .1644(4) -.4238(3) .0398(11) Uani d . 1 . . C
C22 .3623(4) .1583(6) -.3487(3) .0602(17) Uani d . 1 . . C
H22 .3122 .1283 -.3341 .072 Uiso calc R 1 . . H
C23 .4165(4) .1970(6) -.2942(4) .080(2) Uani d . 1 . . C
H23 .4016 .1954 -.2431 .096 Uiso calc R 1 . . H
C24 .4909(5) .2370(6) -.3149(4) .075(2) Uani d . 1 . . C
H24 .5270 .2623 -.2780 .090 Uiso calc R 1 . . H
C25 .5127(4) .2402(5) -.3878(5) .077(2) Uani d . 1 . . C
H25 .5642 .2671 -.4013 .092 Uiso calc R 1 . . H
C26 .4597(4) .2041(5) -.4436(4) .0656(17) Uani d . 1 . . C
H26 .4757 .2064 -.4944 .079 Uiso calc R 1 . . H

loop_
_atom_site_aniso_label
_atom_site_aniso_U_11
_atom_site_aniso_U_22
_atom_site_aniso_U_33
_atom_site_aniso_U_12
_atom_site_aniso_U_13
_atom_site_aniso_U_23
Re .05144(14) .04501(14) .02284(14) .00279(9) -.00006(8) -.00227(8)
S1 .0744(10) .0412(7) .0324(8) .0110(6) -.0022(7) .0023(6)
S2 .0835(10) .0417(7) .0254(8) .0021(7) .0016(7) .0042(5)
P .0522(7) .0410(6) .0215(7) .0024(5) -.0011(5) .0019(5)
O1 .047(3) .139(5) .092(4) .001(3) .001(3) -.021(3)
O2 .067(3) .090(4) .115(5) -.004(3) .017(3) .004(3)
O3 .076(3) .056(2) .054(3) -.006(2) -.004(2) -.016(2)
O4 .153(5) .084(3) .029(3) .023(3) -.023(3) .003(2)
C1 .061(4) .066(4) .050(4) .008(3) -.001(3) -.007(3)
C2 .067(4) .052(3) .047(4) -.004(3) .009(3) -.003(3)
C3 .052(3) .062(3) .028(3) -.001(3) -.004(2) .001(3)
C4 .085(4) .053(4) .037(4) .005(3) -.003(3) -.010(3)
C11 .050(3) .048(3) .023(3) .002(2) -.005(2) .002(2)
C12 .052(3) .059(3) .046(4) .006(3) -.008(3) -.004(3)
C13 .055(4) .080(4) .059(5) .016(3) -.005(3) -.009(3)
C14 .050(4) .111(6) .064(5) .005(4) .006(3) .004(4)
C15 .068(5) .090(5) .084(6) -.021(4) .013(4) .015(4)
C16 .060(3) .059(4) .051(4) -.002(3) .006(3) .006(3)
C21 .046(3) .044(3) .029(3) .006(2) .000(2) -.005(2)
C22 .047(3) .103(5) .030(3) .008(3) -.003(2) -.007(3)
C23 .075(5) .130(6) .036(4) .030(4) -.011(3) -.024(4)
C24 .071(4) .087(5) .068(5) .018(4) -.026(4) -.038(4)
C25 .062(4) .088(5) .080(6) -.018(3) -.005(4) -.016(4)
C26 .064(4) .089(5) .044(4) -.016(3) .000(3) -.006(3)

loop_
_atom_type_symbol
_atom_type_description
_atom_type_scat_dispersion_real
_atom_type_scat_dispersion_imag
_atom_type_scat_source
C C .0033 .0016 'International Tables Vol C Tables 4.2.6.8 and 6.1.1.4'
H H .0000 .0000 'International Tables Vol C Tables 4.2.6.8 and 6.1.1.4'
O O .0106 .0060 'International Tables Vol C Tables 4.2.6.8 and 6.1.1.4'
P P .1023 .0942 'International Tables Vol C Tables 4.2.6.8 and 6.1.1.4'
Re Re -1.0185 7.2310 'International Tables Vol C Tables 4.2.6.8 and 6.1.1.4'
S S .1246 .1234 'International Tables Vol C Tables 4.2.6.8 and 6.1.1.4'

loop_
_geom_angle_atom_site_label_1
_geom_angle_atom_site_label_2
_geom_angle_atom_site_label_3
_geom_angle
_geom_angle_publ_flag
C3 Re C4 91.1(2) y
C3 Re C1 90.7(2) y
C4 Re C1 86.6(3) y
C3 Re C2 91.3(2) y
C4 Re C2 92.4(3) y
C1 Re C2 177.8(3) y
C3 Re S1 94.30(17) y
C4 Re S1 174.57(18) y
C1 Re S1 93.6(2) y
C2 Re S1 87.2(2) y
C3 Re S2 172.41(17) y
C4 Re S2 96.28(18) y
C1 Re S2 91.43(19) y
C2 Re S2 86.80(17) y
S1 Re S2 78.29(4) y
P S1 Re 85.52(6) ?
P S2 Re 84.85(6) ?
C21 P C11 105.7(2) ?
C21 P S1 112.49(17) ?
C11 P S1 111.92(18) ?
C21 P S2 111.22(18) ?
C11 P S2 109.86(18) ?
S1 P S2 105.71(8) y
C1 O1 C16 84.3(5) ?
C1 O1 C11 71.5(5) ?
C16 O1 C11 22.15(13) ?
C1 O1 C15 104.8(6) ?
C16 O1 C15 20.62(15) ?
C11 O1 C15 37.00(14) ?
C1 O1 C12 81.5(5) ?
C16 O1 C12 32.45(14) ?
C11 O1 C12 16.88(11) ?
C15 O1 C12 38.13(15) ?
C1 O1 C14 108.9(5) ?
C16 O1 C14 30.71(15) ?
C11 O1 C14 37.37(13) ?
C15 O1 C14 16.31(14) ?
C12 O1 C14 30.64(12) ?
C1 O1 C13 98.0(5) ?
C16 O1 C13 33.95(14) ?
C11 O1 C13 29.22(11) ?
C15 O1 C13 29.21(14) ?
C12 O1 C13 16.53(10) ?
C14 O1 C13 16.33(11) ?
O1 C1 Re 176.8(7) ?
O1 C1 C16 76.5(5) ?
Re C1 C16 106.6(3) ?
O1 C1 C11 90.7(5) ?
Re C1 C11 92.1(3) ?
C16 C1 C11 23.19(13) ?
O1 C1 C15 60.4(5) ?
Re C1 C15 122.7(3) ?
C16 C1 C15 16.29(15) ?
C11 C1 C15 34.10(15) ?
O1 C1 C12 83.8(5) ?
Re C1 C12 98.5(2) ?
C16 C1 C12 32.88(14) ?
C11 C1 C12 15.59(11) ?
C15 C1 C12 37.02(14) ?
O1 C1 C14 58.8(5) ?
Re C1 C14 123.9(3) ?
C16 C1 C14 24.64(14) ?
C11 C1 C14 31.83(13) ?
C15 C1 C14 14.30(13) ?
C12 C1 C14 28.17(12) ?
O1 C1 C13 69.3(5) ?
Re C1 C13 113.0(3) ?
C16 C1 C13 30.58(14) ?
C11 C1 C13 24.66(12) ?
C15 C1 C13 27.63(13) ?
C12 C1 C13 14.57(10) ?
C14 C1 C13 15.33(11) ?
O2 C2 Re 178.1(6) ?
O3 C3 Re 179.5(5) ?
O4 C4 Re 178.0(6) ?
C16 C11 C12 119.2(5) ?
C16 C11 P 122.5(4) ?
C12 C11 P 118.3(4) ?
C16 C11 C1 75.2(4) ?
C12 C11 C1 122.0(4) ?
P C11 C1 74.9(2) ?
C16 C11 O1 64.8(4) ?
C12 C11 O1 112.9(4) ?
P C11 O1 92.7(2) ?
C1 C11 O1 17.82(13) ?
C13 C12 C11 119.3(6) ?
C13 C12 C1 111.7(4) ?
C11 C12 C1 42.4(3) ?
C13 C12 O1 97.0(4) ?
C11 C12 O1 50.2(3) ?
C1 C12 O1 14.71(10) ?
C14 C13 C12 121.4(6) ?
C14 C13 O1 71.4(4) ?
C12 C13 O1 66.5(4) ?
C14 C13 C1 80.4(4) ?
C12 C13 C1 53.8(4) ?
O1 C13 C1 12.75(9) ?
C13 C14 C15 120.1(6) ?
C13 C14 O1 92.2(4) ?
C15 C14 O1 51.3(4) ?
C13 C14 C1 84.3(4) ?
C15 C14 C1 49.8(4) ?
O1 C14 C1 12.28(9) ?
C16 C15 C14 120.3(6) ?
C16 C15 O1 59.1(4) ?
C14 C15 O1 112.4(5) ?
C16 C15 C1 44.3(4) ?
C14 C15 C1 115.9(5) ?
O1 C15 C1 14.83(11) ?
C15 C16 C11 119.7(6) ?
C15 C16 O1 100.3(5) ?
C11 C16 O1 93.1(4) ?
C15 C16 C1 119.4(5) ?
C11 C16 C1 81.6(4) ?
O1 C16 C1 19.18(13) ?
C22 C21 C26 118.9(5) ?
C22 C21 P 121.5(4) ?
C26 C21 P 119.4(4) ?
C21 C22 C23 119.7(6) ?
C24 C23 C22 120.4(7) ?
C25 C24 C23 120.3(6) ?
C24 C25 C26 120.8(7) ?
C25 C26 C21 119.8(6) ?

loop_
_geom_bond_atom_site_label_1
_geom_bond_atom_site_label_2
_geom_bond_site_symmetry_2
_geom_bond_distance
_geom_bond_publ_flag
Re C3 . 1.920(6) y
Re C4 . 1.929(7) y
Re C1 . 1.993(7) y
Re C2 . 2.004(7) y
Re S1 . 2.5366(15) y
Re S2 . 2.5535(14) y
S1 P . 2.0100(19) y
S2 P . 2.0212(19) y
P C21 . 1.798(5) ?
P C11 . 1.799(5) ?
O1 C1 . 1.128(7) y
O1 C16 . 3.340(10) ?
O1 C11 . 3.686(8) ?
O1 C15 . 3.831(11) ?
O1 C12 . 4.419(9) ?
O1 C14 . 4.538(10) ?
O1 C13 . 4.784(9) ?
O2 C2 . 1.123(8) y
O3 C3 . 1.148(7) y
O4 C4 . 1.130(7) y
C1 C16 . 3.417(10) ?
C1 C11 . 3.497(9) ?
C1 C15 . 4.261(12) ?
C1 C12 . 4.396(10) ?
C1 C14 . 5.018(10) ?
C1 C13 . 5.065(10) ?
C11 C16 . 1.392(7) ?
C11 C12 . 1.393(8) ?
C12 C13 . 1.371(8) ?
C13 C14 . 1.346(9) ?
C14 C15 . 1.378(10) ?
C15 C16 . 1.372(9) ?
C21 C22 . 1.365(7) ?
C21 C26 . 1.383(7) ?
C22 C23 . 1.389(9) ?
C23 C24 . 1.354(10) ?
C24 C25 . 1.330(10) ?
C25 C26 . 1.382(9) ?
